data_1514576
loop_
_publ_author_name
'Jones, Matthew B.'
'Gaunt, Andrew J.'
'Gordon, John C.'
'Kaltsoyannis, Nikolas'
'Neu, Mary P.'
'Scott, Brian L.'

_publ_section_title
;
 Uncovering f-element bonding differences and electronic structure in a
 series of 1&#x2009;:&#x2009;3 and 1&#x2009;:&#x2009;4 complexes with a
 diselenophosphinate ligand
;
_journal_issue 3
_journal_name_full 'Chemical Science'
_journal_page_first 1189
_journal_paper_doi 10.1039/c2sc21806b
_journal_volume 4
_journal_year 2013
_chemical_formula_sum 'C60 H68 N O P4 Pu Se8'
_chemical_formula_weight 1813.76
_chemical_name_systematic
;
?
;
_space_group_IT_number 19
_symmetry_cell_setting orthorhombic
_symmetry_space_group_name_Hall 'P 2ac 2ab'
_symmetry_space_group_name_H-M 'P 21 21 21'
_atom_sites_solution_hydrogens geom
_atom_sites_solution_primary direct
_atom_sites_solution_secondary difmap
_audit_creation_method SHELXL-97
_cell_angle_alpha 90.00
_cell_angle_beta 90.00
_cell_angle_gamma 90.00
_cell_formula_units_Z 4
_cell_length_a 12.7053(12)
_cell_length_b 21.997(2)
_cell_length_c 22.902(2)
_cell_measurement_temperature 141(2)
_cell_volume 6400.6(10)
_computing_cell_refinement 'SAINT 4.05 (Bruker, 1996)'
_computing_data_collection 'SMART 4.210 (Bruker, 1996)'
_computing_data_reduction 'SAINT 4.05 (Bruker, 1996)'
_computing_molecular_graphics 'SHELXTL 6.10 (Bruker, 2001)'
_computing_publication_material 'SHELXTL 6.10 (Bruker, 2001)'
_computing_structure_refinement 'SHELXL-97 (Sheldrick, 1997)'
_computing_structure_solution 'SHELXS-97 (Sheldrick, 1997)'
_diffrn_ambient_temperature 141(2)
_diffrn_measured_fraction_theta_full 1.000
_diffrn_measured_fraction_theta_max 0.964
_diffrn_measurement_device_type 'Bruker SMART 1k CCD'
_diffrn_measurement_method '\f scans'
_diffrn_radiation_monochromator graphite
_diffrn_radiation_source 'fine-focus sealed tube'
_diffrn_radiation_type MoK\a
_diffrn_radiation_wavelength 0.71073
_diffrn_reflns_av_R_equivalents 0.0408
_diffrn_reflns_av_sigmaI/netI 0.0402
_diffrn_reflns_limit_h_max 16
_diffrn_reflns_limit_h_min -17
_diffrn_reflns_limit_k_max 29
_diffrn_reflns_limit_k_min -29
_diffrn_reflns_limit_l_max 30
_diffrn_reflns_limit_l_min -30
_diffrn_reflns_number 74646
_diffrn_reflns_theta_full 25.00
_diffrn_reflns_theta_max 28.79
_diffrn_reflns_theta_min 1.78
_diffrn_standards_decay_% 0
_diffrn_standards_interval_count 0
_diffrn_standards_interval_time 0
_diffrn_standards_number 0
_exptl_absorpt_coefficient_mu 5.719
_exptl_absorpt_correction_T_max 0.6576
_exptl_absorpt_correction_T_min 0.1974
_exptl_absorpt_correction_type multi-scan
_exptl_absorpt_process_details 'SADABS 2.03 (Sheldrick, 2001)'
_exptl_crystal_colour orange
_exptl_crystal_density_diffrn 1.885
_exptl_crystal_density_method 'not measured'
_exptl_crystal_description 'irregular plate'
_exptl_crystal_F_000 3476
_exptl_crystal_size_max 0.42
_exptl_crystal_size_mid 0.30
_exptl_crystal_size_min 0.08
_refine_diff_density_max 1.376
_refine_diff_density_min -1.089
_refine_diff_density_rms 0.121
_refine_ls_abs_structure_details 'Flack H D (1983), Acta Cryst. A39, 876-881'
_refine_ls_abs_structure_Flack 0.030(5)
_refine_ls_extinction_method none
_refine_ls_goodness_of_fit_ref 1.051
_refine_ls_hydrogen_treatment constr
_refine_ls_matrix_type full
_refine_ls_number_parameters 680
_refine_ls_number_reflns 15771
_refine_ls_number_restraints 0
_refine_ls_restrained_S_all 1.051
_refine_ls_R_factor_all 0.0338
_refine_ls_R_factor_gt 0.0261
_refine_ls_shift/su_max 0.001
_refine_ls_shift/su_mean 0.000
_refine_ls_structure_factor_coef Fsqd
_refine_ls_weighting_details 'calc w=1/[\s^2^(Fo^2^)+(0.0189P)^2^+0.0000P] where P=(Fo^2^+2Fc^2^)/3'
_refine_ls_weighting_scheme calc
_refine_ls_wR_factor_gt 0.0448
_refine_ls_wR_factor_ref 0.0464
_reflns_number_gt 14364
_reflns_number_total 15771
_reflns_threshold_expression >2sigma(I)
_cod_data_source_file c2sc21806b.txt
_cod_data_source_block xpl209
_cod_original_cell_volume 6400.4(11)
_cod_database_code 1514576

loop_
_symmetry_equiv_pos_as_xyz
'x, y, z'
'-x+1/2, -y, z+1/2'
'-x, y+1/2, -z+1/2'
'x+1/2, -y+1/2, -z'

loop_
_atom_site_label
_atom_site_type_symbol
_atom_site_fract_x
_atom_site_fract_y
_atom_site_fract_z
_atom_site_U_iso_or_equiv
_atom_site_adp_type
_atom_site_occupancy
_atom_site_symmetry_multiplicity
_atom_site_calc_flag
_atom_site_refinement_flags
Pu1 Pu 0.057035(9) 0.022442(6) 0.055900(5) 0.01125(3) Uani 1 1 d .
Se1 Se 0.15836(3) -0.052995(18) 0.151196(16) 0.01944(9) Uani 1 1 d .
Se2 Se -0.02801(3) -0.110119(16) 0.047206(15) 0.01674(8) Uani 1 1 d .
Se3 Se 0.27883(3) 0.080229(17) 0.068917(15) 0.01623(8) Uani 1 1 d .
Se4 Se 0.19981(3) -0.038578(18) -0.029192(16) 0.02055(9) Uani 1 1 d .
Se5 Se 0.05278(3) 0.138891(17) -0.013397(15) 0.02077(8) Uani 1 1 d .
Se6 Se -0.09340(3) 0.005958(16) -0.049180(16) 0.01585(8) Uani 1 1 d .
Se7 Se 0.05677(3) 0.124140(17) 0.149925(15) 0.01852(8) Uani 1 1 d .
Se8 Se -0.14924(3) 0.020273(19) 0.119526(16) 0.02000(8) Uani 1 1 d .
P1 P 0.07179(8) -0.13166(4) 0.12069(4) 0.0154(2) Uani 1 1 d .
P2 P 0.32285(7) 0.02388(5) -0.00429(4) 0.01651(19) Uani 1 1 d .
P3 P -0.06446(8) 0.10021(4) -0.07004(4) 0.01421(18) Uani 1 1 d .
P4 P -0.09992(8) 0.09540(4) 0.17302(4) 0.0161(2) Uani 1 1 d .
N1 N 0.4340(3) 0.09804(14) 0.24356(13) 0.0201(7) Uani 1 1 d .
O1 O 0.3866(3) 0.24104(18) 0.37065(15) 0.0557(10) Uani 1 1 d .
C1 C -0.0074(3) -0.16120(17) 0.18057(16) 0.0180(8) Uani 1 1 d .
C2 C -0.0790(3) -0.12108(19) 0.20568(18) 0.0278(10) Uani 1 1 d .
H2 H -0.0861 -0.0821 0.1904 0.033 Uiso 1 1 calc R
C3 C -0.1399(3) -0.1383(2) 0.25325(18) 0.0306(10) Uani 1 1 d .
H3 H -0.1873 -0.1110 0.2697 0.037 Uiso 1 1 calc R
C4 C -0.1298(3) -0.1966(2) 0.27615(18) 0.0294(10) Uani 1 1 d .
H4 H -0.1698 -0.2086 0.3081 0.035 Uiso 1 1 calc R
C5 C -0.0599(4) -0.23623(19) 0.25090(17) 0.0329(10) Uani 1 1 d .
H5 H -0.0534 -0.2754 0.2658 0.039 Uiso 1 1 calc R
C6 C 0.0016(3) -0.21895(18) 0.20331(17) 0.0259(9) Uani 1 1 d .
H6 H 0.0488 -0.2464 0.1869 0.031 Uiso 1 1 calc R
C7 C 0.1610(3) -0.19355(17) 0.10260(16) 0.0191(8) Uani 1 1 d .
C8 C 0.1226(3) -0.24522(19) 0.07434(18) 0.0273(10) Uani 1 1 d .
H8 H 0.0517 -0.2478 0.0645 0.033 Uiso 1 1 calc R
C9 C 0.1906(4) -0.2929(2) 0.0609(2) 0.0355(11) Uani 1 1 d .
H9 H 0.1650 -0.3275 0.0423 0.043 Uiso 1 1 calc R
C10 C 0.2956(4) -0.2889(2) 0.0751(2) 0.0402(12) Uani 1 1 d .
H10 H 0.3408 -0.3209 0.0663 0.048 Uiso 1 1 calc R
C11 C 0.3336(4) -0.2382(2) 0.1022(2) 0.0428(13) Uani 1 1 d .
H11 H 0.4048 -0.2354 0.1114 0.051 Uiso 1 1 calc R
C12 C 0.2667(4) -0.1911(2) 0.1159(2) 0.0356(11) Uani 1 1 d .
H12 H 0.2933 -0.1569 0.1346 0.043 Uiso 1 1 calc R
C13 C 0.4426(3) -0.01697(18) 0.01434(14) 0.0214(8) Uani 1 1 d .
C14 C 0.4404(4) -0.07695(19) 0.03259(19) 0.0356(10) Uani 1 1 d .
H14 H 0.3769 -0.0979 0.0336 0.043 Uiso 1 1 calc R
C15 C 0.5326(4) -0.1059(2) 0.0494(2) 0.0467(13) Uani 1 1 d .
H15 H 0.5304 -0.1460 0.0622 0.056 Uiso 1 1 calc R
C16 C 0.6274(3) -0.0754(2) 0.04721(19) 0.0389(12) Uani 1 1 d .
H16 H 0.6892 -0.0952 0.0578 0.047 Uiso 1 1 calc R
C17 C 0.6301(3) -0.0160(2) 0.02932(17) 0.0341(11) Uani 1 1 d .
H17 H 0.6939 0.0047 0.0281 0.041 Uiso 1 1 calc R
C18 C 0.5382(3) 0.0131(2) 0.01316(15) 0.0273(10) Uani 1 1 d .
H18 H 0.5407 0.0535 0.0013 0.033 Uiso 1 1 calc R
C19 C 0.3572(3) 0.06898(18) -0.06764(16) 0.0203(8) Uani 1 1 d .
C20 C 0.3411(3) 0.13168(19) -0.06987(18) 0.0255(9) Uani 1 1 d .
H20 H 0.3177 0.1526 -0.0370 0.031 Uiso 1 1 calc R
C21 C 0.3605(3) 0.1627(2) -0.1219(2) 0.0361(12) Uani 1 1 d .
H21 H 0.3498 0.2045 -0.1236 0.043 Uiso 1 1 calc R
C22 C 0.3950(3) 0.1325(3) -0.17027(19) 0.0395(13) Uani 1 1 d .
H22 H 0.4077 0.1538 -0.2046 0.047 Uiso 1 1 calc R
C23 C 0.4113(3) 0.0708(3) -0.16847(18) 0.0416(13) Uani 1 1 d .
H23 H 0.4351 0.0504 -0.2015 0.050 Uiso 1 1 calc R
C24 C 0.3920(3) 0.0386(2) -0.11690(17) 0.0311(11) Uani 1 1 d .
H24 H 0.4025 -0.0033 -0.1157 0.037 Uiso 1 1 calc R
C25 C -0.0198(3) 0.10747(17) -0.14531(16) 0.0175(8) Uani 1 1 d .
C26 C 0.0843(3) 0.09112(18) -0.15920(17) 0.0224(9) Uani 1 1 d .
H26 H 0.1287 0.0762 -0.1303 0.027 Uiso 1 1 calc R
C27 C 0.1203(3) 0.09719(19) -0.21558(18) 0.0285(10) Uani 1 1 d .
H27 H 0.1896 0.0871 -0.2245 0.034 Uiso 1 1 calc R
C28 C 0.0540(4) 0.1182(2) -0.25904(19) 0.0377(11) Uani 1 1 d .
H28 H 0.0784 0.1211 -0.2972 0.045 Uiso 1 1 calc R
C29 C -0.0484(4) 0.1350(2) -0.24594(17) 0.0379(11) Uani 1 1 d .
H29 H -0.0923 0.1501 -0.2750 0.045 Uiso 1 1 calc R
C30 C -0.0851(3) 0.1290(2) -0.18894(17) 0.0280(10) Uani 1 1 d .
H30 H -0.1542 0.1397 -0.1801 0.034 Uiso 1 1 calc R
C31 C -0.1855(3) 0.14442(17) -0.06739(14) 0.0148(8) Uani 1 1 d .
C32 C -0.2834(3) 0.11697(17) -0.07139(15) 0.0192(8) Uani 1 1 d .
H32 H -0.2881 0.0749 -0.0743 0.023 Uiso 1 1 calc R
C33 C -0.3741(3) 0.15151(18) -0.07112(17) 0.0232(9) Uani 1 1 d .
H33 H -0.4393 0.1326 -0.0742 0.028 Uiso 1 1 calc R
C34 C -0.3686(3) 0.21437(18) -0.06630(17) 0.0239(9) Uani 1 1 d .
H34 H -0.4298 0.2375 -0.0665 0.029 Uiso 1 1 calc R
C35 C -0.2720(3) 0.24217(18) -0.06121(18) 0.0259(9) Uani 1 1 d .
H35 H -0.2680 0.2842 -0.0572 0.031 Uiso 1 1 calc R
C36 C -0.1799(3) 0.20743(17) -0.06210(17) 0.0218(8) Uani 1 1 d .
H36 H -0.1148 0.2264 -0.0592 0.026 Uiso 1 1 calc R
C37 C -0.1977(3) 0.15624(17) 0.16633(16) 0.0173(8) Uani 1 1 d .
C38 C -0.2470(3) 0.16569(19) 0.11306(18) 0.0288(10) Uani 1 1 d .
H38 H -0.2279 0.1422 0.0810 0.035 Uiso 1 1 calc R
C39 C -0.3246(4) 0.2098(2) 0.1071(2) 0.0366(11) Uani 1 1 d .
H39 H -0.3565 0.2162 0.0710 0.044 Uiso 1 1 calc R
C40 C -0.3545(3) 0.24437(19) 0.1552(2) 0.0336(11) Uani 1 1 d .
H40 H -0.4073 0.2734 0.1517 0.040 Uiso 1 1 calc R
C41 C -0.3057(3) 0.23529(18) 0.20778(19) 0.0272(10) Uani 1 1 d .
H41 H -0.3249 0.2588 0.2398 0.033 Uiso 1 1 calc R
C42 C -0.2278(3) 0.19141(18) 0.21391(18) 0.0218(9) Uani 1 1 d .
H42 H -0.1957 0.1855 0.2500 0.026 Uiso 1 1 calc R
C43 C -0.1081(3) 0.07505(18) 0.24991(16) 0.0209(9) Uani 1 1 d .
C44 C -0.1835(3) 0.0331(2) 0.26872(18) 0.0300(10) Uani 1 1 d .
H44 H -0.2251 0.0130 0.2414 0.036 Uiso 1 1 calc R
C45 C -0.1969(4) 0.0211(2) 0.32709(19) 0.0409(12) Uani 1 1 d .
H45 H -0.2470 -0.0070 0.3392 0.049 Uiso 1 1 calc R
C46 C -0.1357(4) 0.0509(2) 0.3678(2) 0.0427(13) Uani 1 1 d .
H46 H -0.1466 0.0437 0.4074 0.051 Uiso 1 1 calc R
C47 C -0.0583(4) 0.0913(2) 0.35060(18) 0.0407(12) Uani 1 1 d .
H47 H -0.0161 0.1103 0.3783 0.049 Uiso 1 1 calc R
C48 C -0.0442(4) 0.10334(19) 0.29128(17) 0.0296(10) Uani 1 1 d .
H48 H 0.0079 0.1303 0.2793 0.035 Uiso 1 1 calc R
C49 C 0.4112(3) 0.16563(18) 0.24602(18) 0.0276(10) Uani 1 1 d .
H49A H 0.3739 0.1741 0.2821 0.033 Uiso 1 1 calc R
H49B H 0.4777 0.1872 0.2476 0.033 Uiso 1 1 calc R
C50 C 0.3474(4) 0.1909(2) 0.1958(2) 0.0390(12) Uani 1 1 d .
H50A H 0.3806 0.1803 0.1596 0.058 Uiso 1 1 calc R
H50B H 0.3435 0.2344 0.1992 0.058 Uiso 1 1 calc R
H50C H 0.2777 0.1741 0.1969 0.058 Uiso 1 1 calc R
C51 C 0.3346(3) 0.0619(2) 0.23363(18) 0.0311(10) Uani 1 1 d .
H51A H 0.3525 0.0191 0.2337 0.037 Uiso 1 1 calc R
H51B H 0.3077 0.0717 0.1951 0.037 Uiso 1 1 calc R
C52 C 0.2472(3) 0.0719(2) 0.27750(19) 0.0403(12) Uani 1 1 d .
H52A H 0.2696 0.0580 0.3152 0.060 Uiso 1 1 calc R
H52B H 0.1858 0.0497 0.2656 0.060 Uiso 1 1 calc R
H52C H 0.2308 0.1145 0.2795 0.060 Uiso 1 1 calc R
C53 C 0.4827(3) 0.0786(2) 0.30123(16) 0.0270(10) Uani 1 1 d .
H53A H 0.4301 0.0827 0.3316 0.032 Uiso 1 1 calc R
H53B H 0.5010 0.0359 0.2986 0.032 Uiso 1 1 calc R
C54 C 0.5797(3) 0.1138(2) 0.31931(19) 0.0389(12) Uani 1 1 d .
H54A H 0.6308 0.1125 0.2885 0.058 Uiso 1 1 calc R
H54B H 0.6091 0.0960 0.3540 0.058 Uiso 1 1 calc R
H54C H 0.5609 0.1553 0.3270 0.058 Uiso 1 1 calc R
C55 C 0.5090(3) 0.0873(2) 0.19261(17) 0.0275(10) Uani 1 1 d .
H55A H 0.5728 0.1104 0.1996 0.033 Uiso 1 1 calc R
H55B H 0.4768 0.1032 0.1574 0.033 Uiso 1 1 calc R
C56 C 0.5395(4) 0.0213(2) 0.1815(2) 0.0424(12) Uani 1 1 d .
H56A H 0.5692 0.0042 0.2165 0.064 Uiso 1 1 calc R
H56B H 0.5905 0.0195 0.1507 0.064 Uiso 1 1 calc R
H56C H 0.4781 -0.0015 0.1706 0.064 Uiso 1 1 calc R
C57 C 0.3755(5) 0.2041(3) 0.4205(2) 0.0568(16) Uani 1 1 d .
H57A H 0.4101 0.2227 0.4537 0.068 Uiso 1 1 calc R
H57B H 0.4065 0.1645 0.4137 0.068 Uiso 1 1 calc R
C58 C 0.2581(5) 0.1982(2) 0.4317(3) 0.0556(15) Uani 1 1 d .
H58A H 0.2300 0.1619 0.4134 0.067 Uiso 1 1 calc R
H58B H 0.2432 0.1969 0.4732 0.067 Uiso 1 1 calc R
C59 C 0.2146(6) 0.2523(4) 0.4054(3) 0.101(3) Uani 1 1 d .
H59A H 0.2045 0.2837 0.4345 0.121 Uiso 1 1 calc R
H59B H 0.1473 0.2435 0.3873 0.121 Uiso 1 1 calc R
C60 C 0.2921(5) 0.2721(3) 0.3609(2) 0.0551(15) Uani 1 1 d .
H60A H 0.2659 0.2632 0.3221 0.066 Uiso 1 1 calc R
H60B H 0.3036 0.3156 0.3638 0.066 Uiso 1 1 calc R

loop_
_atom_site_aniso_label
_atom_site_aniso_U_11
_atom_site_aniso_U_22
_atom_site_aniso_U_33
_atom_site_aniso_U_23
_atom_site_aniso_U_13
_atom_site_aniso_U_12
Pu1 0.01075(5) 0.01173(6) 0.01125(5) -0.00005(5) -0.00001(5) -0.00066(5)
Se1 0.0236(2) 0.0167(2) 0.01795(19) 0.00197(16) -0.00675(16) -0.00453(17)
Se2 0.01900(18) 0.01496(19) 0.01627(18) 0.00118(15) -0.00344(14) -0.00242(14)
Se3 0.01396(18) 0.0182(2) 0.01655(19) -0.00219(15) 0.00013(14) -0.00174(15)
Se4 0.01551(18) 0.0237(2) 0.02247(19) -0.00843(16) 0.00281(15) -0.00289(16)
Se5 0.0239(2) 0.01635(19) 0.02208(18) 0.00316(15) -0.01045(18) -0.00668(18)
Se6 0.01689(17) 0.01268(18) 0.01798(18) 0.00165(15) -0.00425(14) -0.00175(13)
Se7 0.01766(18) 0.0194(2) 0.01845(17) -0.00583(15) 0.00352(17) -0.00394(18)
Se8 0.01552(17) 0.0207(2) 0.02378(18) -0.00459(18) 0.00367(15) -0.00326(17)
P1 0.0177(5) 0.0140(5) 0.0145(4) 0.0015(4) -0.0010(4) -0.0020(4)
P2 0.0120(4) 0.0213(5) 0.0162(4) -0.0008(4) 0.0015(3) -0.0010(4)
P3 0.0143(4) 0.0134(5) 0.0148(4) 0.0006(3) -0.0027(4) -0.0007(4)
P4 0.0159(5) 0.0164(5) 0.0159(5) -0.0005(4) 0.0019(4) 0.0011(4)
N1 0.0225(17) 0.0199(17) 0.0178(15) 0.0002(13) -0.0016(14) 0.0007(15)
O1 0.050(2) 0.076(3) 0.041(2) 0.005(2) -0.0016(18) 0.004(2)
C1 0.020(2) 0.016(2) 0.0177(19) 0.0008(15) 0.0009(16) -0.0035(16)
C2 0.025(2) 0.023(2) 0.035(2) 0.0110(18) 0.0057(18) 0.0042(18)
C3 0.026(2) 0.031(3) 0.035(2) 0.008(2) 0.0121(19) 0.003(2)
C4 0.035(3) 0.031(3) 0.022(2) 0.0014(19) 0.0040(19) -0.010(2)
C5 0.051(3) 0.018(2) 0.029(2) 0.0075(17) 0.007(2) -0.003(2)
C6 0.037(3) 0.017(2) 0.024(2) 0.0002(17) 0.0070(19) 0.0054(19)
C7 0.021(2) 0.019(2) 0.0170(19) 0.0022(16) -0.0027(16) 0.0032(16)
C8 0.030(2) 0.022(2) 0.029(2) -0.0048(18) -0.0014(19) 0.0028(18)
C9 0.049(3) 0.028(2) 0.030(2) -0.005(2) 0.004(2) 0.009(2)
C10 0.046(3) 0.035(3) 0.039(3) 0.002(2) 0.004(2) 0.025(2)
C11 0.031(3) 0.048(3) 0.049(3) -0.001(3) -0.008(2) 0.013(2)
C12 0.033(3) 0.031(3) 0.043(3) -0.004(2) -0.010(2) 0.005(2)
C13 0.0205(18) 0.028(2) 0.0155(16) -0.0044(16) 0.0053(16) 0.005(2)
C14 0.031(2) 0.025(2) 0.051(3) -0.008(2) -0.007(2) 0.004(2)
C15 0.042(3) 0.029(3) 0.070(4) -0.002(3) -0.018(3) 0.012(2)
C16 0.025(2) 0.061(3) 0.031(3) -0.012(3) -0.005(2) 0.023(2)
C17 0.018(2) 0.062(4) 0.022(2) 0.000(2) -0.0041(16) -0.003(2)
C18 0.018(2) 0.045(3) 0.0190(18) 0.0031(19) -0.0005(15) -0.0020(19)
C19 0.0093(17) 0.034(2) 0.0175(19) 0.0036(17) -0.0009(14) -0.0040(16)
C20 0.0131(18) 0.036(3) 0.027(2) 0.0083(19) 0.0030(16) 0.0027(18)
C21 0.019(2) 0.045(3) 0.044(3) 0.026(2) -0.002(2) -0.003(2)
C22 0.021(2) 0.074(4) 0.023(2) 0.024(2) -0.0045(18) -0.016(2)
C23 0.029(3) 0.080(4) 0.016(2) -0.003(2) 0.0055(18) -0.020(3)
C24 0.022(2) 0.050(3) 0.022(2) -0.003(2) 0.0049(17) -0.012(2)
C25 0.0194(19) 0.015(2) 0.0180(18) 0.0027(15) 0.0002(15) -0.0018(15)
C26 0.019(2) 0.023(2) 0.025(2) -0.0052(17) 0.0011(16) 0.0001(16)
C27 0.023(2) 0.029(2) 0.034(2) -0.010(2) 0.0077(19) -0.0076(19)
C28 0.050(3) 0.033(3) 0.029(2) -0.003(2) 0.011(2) -0.010(3)
C29 0.039(3) 0.055(3) 0.019(2) 0.007(2) -0.003(2) 0.008(3)
C30 0.023(2) 0.038(3) 0.023(2) 0.0051(19) -0.0012(17) 0.0052(19)
C31 0.0186(18) 0.019(2) 0.0068(17) 0.0007(14) -0.0004(14) 0.0015(15)
C32 0.023(2) 0.0139(19) 0.0211(19) -0.0002(15) -0.0035(16) 0.0003(16)
C33 0.018(2) 0.022(2) 0.029(2) 0.0039(17) 0.0013(16) 0.0013(17)
C34 0.024(2) 0.020(2) 0.028(2) -0.0002(18) 0.0008(18) 0.0078(17)
C35 0.033(2) 0.019(2) 0.025(2) 0.0001(18) -0.0032(19) 0.0015(17)
C36 0.021(2) 0.018(2) 0.026(2) -0.0005(17) -0.0008(17) -0.0028(16)
C37 0.0180(19) 0.016(2) 0.0179(19) 0.0032(15) 0.0024(15) -0.0001(16)
C38 0.039(3) 0.026(2) 0.021(2) 0.0010(18) 0.0009(19) 0.009(2)
C39 0.037(3) 0.035(3) 0.038(3) 0.011(2) -0.008(2) 0.007(2)
C40 0.024(2) 0.020(2) 0.056(3) 0.006(2) 0.008(2) 0.0050(19)
C41 0.025(2) 0.016(2) 0.040(3) -0.0005(19) 0.009(2) -0.0002(18)
C42 0.018(2) 0.021(2) 0.026(2) 0.0031(17) 0.0011(17) 0.0024(17)
C43 0.024(2) 0.019(2) 0.020(2) 0.0011(17) 0.0057(16) 0.0104(17)
C44 0.031(2) 0.030(3) 0.029(2) 0.0052(19) 0.0106(18) 0.005(2)
C45 0.049(3) 0.035(3) 0.038(3) 0.015(2) 0.025(2) 0.008(3)
C46 0.071(4) 0.034(3) 0.023(2) 0.012(2) 0.012(2) 0.020(3)
C47 0.062(3) 0.037(3) 0.022(2) -0.0006(19) -0.002(3) 0.019(3)
C48 0.040(3) 0.023(2) 0.026(2) 0.0021(17) 0.000(2) 0.006(2)
C49 0.034(2) 0.022(2) 0.027(2) -0.0022(18) -0.0054(18) 0.0017(18)
C50 0.044(3) 0.026(3) 0.047(3) 0.003(2) -0.012(2) 0.007(2)
C51 0.033(2) 0.032(3) 0.029(2) -0.001(2) -0.0023(19) -0.005(2)
C52 0.029(3) 0.055(4) 0.037(3) 0.000(2) 0.001(2) -0.015(2)
C53 0.034(2) 0.029(2) 0.018(2) 0.0043(18) -0.0072(17) 0.0004(19)
C54 0.037(3) 0.046(3) 0.034(2) 0.011(2) -0.012(2) -0.002(2)
C55 0.031(2) 0.034(3) 0.018(2) -0.0024(18) 0.0042(17) -0.002(2)
C56 0.045(3) 0.034(3) 0.048(3) -0.010(2) 0.012(2) 0.004(3)
C57 0.067(4) 0.076(4) 0.027(3) 0.003(3) 0.002(3) 0.019(3)
C58 0.074(4) 0.038(3) 0.055(4) 0.006(3) 0.001(3) 0.006(3)
C59 0.084(5) 0.133(7) 0.085(5) 0.065(5) 0.043(4) 0.067(5)
C60 0.077(4) 0.048(4) 0.040(3) 0.010(3) -0.003(3) 0.011(3)

loop_
_atom_type_symbol
_atom_type_description
_atom_type_scat_dispersion_real
_atom_type_scat_dispersion_imag
_atom_type_scat_source
C C 0.0033 0.0016 'International Tables Vol C Tables 4.2.6.8 and 6.1.1.4'
H H 0.0000 0.0000 'International Tables Vol C Tables 4.2.6.8 and 6.1.1.4'
N N 0.0061 0.0033 'International Tables Vol C Tables 4.2.6.8 and 6.1.1.4'
P P 0.1023 0.0942 'International Tables Vol C Tables 4.2.6.8 and 6.1.1.4'
Se Se -0.0929 2.2259 'International Tables Vol C Tables 4.2.6.8 and 6.1.1.4'
Pu Pu -9.4100 4.3056 'International Tables Vol C Tables 4.2.6.8 and 6.1.1.4'
O O 0.0106 0.0060 'International Tables Vol C Tables 4.2.6.8 and 6.1.1.4'

loop_
_geom_angle_atom_site_label_1
_geom_angle_atom_site_label_2
_geom_angle_atom_site_label_3
_geom_angle
Se4 Pu1 Se8 147.360(12)
Se4 Pu1 Se5 92.829(13)
Se8 Pu1 Se5 104.696(12)
Se4 Pu1 Se1 88.036(13)
Se8 Pu1 Se1 90.724(12)
Se5 Pu1 Se1 148.507(11)
Se4 Pu1 Se6 79.323(12)
Se8 Pu1 Se6 80.574(13)
Se5 Pu1 Se6 71.275(11)
Se1 Pu1 Se6 139.349(11)
Se4 Pu1 Se7 141.101(12)
Se8 Pu1 Se7 70.948(11)
Se5 Pu1 Se7 75.691(13)
Se1 Pu1 Se7 83.999(13)
Se6 Pu1 Se7 128.541(11)
Se4 Pu1 Se3 72.239(11)
Se8 Pu1 Se3 138.833(11)
Se5 Pu1 Se3 73.679(11)
Se1 Pu1 Se3 76.667(11)
Se6 Pu1 Se3 133.080(10)
Se7 Pu1 Se3 68.872(11)
Se4 Pu1 Se2 75.400(11)
Se8 Pu1 Se2 73.330(11)
Se5 Pu1 Se2 139.066(11)
Se1 Pu1 Se2 71.383(11)
Se6 Pu1 Se2 68.067(10)
Se7 Pu1 Se2 135.900(11)
Se3 Pu1 Se2 134.729(11)
P1 Se1 Pu1 89.39(3)
P1 Se2 Pu1 87.25(3)
P2 Se3 Pu1 85.73(3)
P2 Se4 Pu1 88.93(3)
P3 Se5 Pu1 89.64(3)
P3 Se6 Pu1 87.39(3)
P4 Se7 Pu1 87.70(3)
P4 Se8 Pu1 90.57(3)
C7 P1 C1 104.40(17)
C7 P1 Se2 110.65(12)
C1 P1 Se2 109.94(12)
C7 P1 Se1 110.77(13)
C1 P1 Se1 108.82(12)
Se2 P1 Se1 111.97(4)
C19 P2 C13 104.91(16)
C19 P2 Se4 108.14(12)
C13 P2 Se4 110.71(14)
C19 P2 Se3 111.72(14)
C13 P2 Se3 108.57(11)
Se4 P2 Se3 112.53(4)
C25 P3 C31 104.35(16)
C25 P3 Se5 108.68(12)
C31 P3 Se5 110.70(12)
C25 P3 Se6 110.28(13)
C31 P3 Se6 111.21(12)
Se5 P3 Se6 111.37(4)
C43 P4 C37 102.82(17)
C43 P4 Se8 110.22(14)
C37 P4 Se8 108.43(13)
C43 P4 Se7 111.25(13)
C37 P4 Se7 113.05(12)
Se8 P4 Se7 110.79(4)
C55 N1 C51 109.0(3)
C55 N1 C49 107.5(3)
C51 N1 C49 111.2(3)
C55 N1 C53 111.5(3)
C51 N1 C53 108.9(3)
C49 N1 C53 108.8(3)
C60 O1 C57 109.0(4)
C6 C1 C2 118.9(4)
C6 C1 P1 124.6(3)
C2 C1 P1 116.5(3)
C3 C2 C1 121.0(4)
C4 C3 C2 119.7(4)
C5 C4 C3 119.1(4)
C4 C5 C6 121.3(4)
C1 C6 C5 120.0(4)
C12 C7 C8 118.3(4)
C12 C7 P1 121.9(3)
C8 C7 P1 119.8(3)
C7 C8 C9 119.9(4)
C10 C9 C8 120.0(4)
C11 C10 C9 120.2(4)
C10 C11 C12 120.0(5)
C11 C12 C7 121.5(4)
C14 C13 C18 118.6(4)
C14 C13 P2 121.7(3)
C18 C13 P2 119.6(3)
C13 C14 C15 120.2(5)
C16 C15 C14 120.3(4)
C17 C16 C15 119.7(4)
C16 C17 C18 120.0(4)
C17 C18 C13 121.0(4)
C24 C19 C20 119.7(4)
C24 C19 P2 117.7(3)
C20 C19 P2 122.4(3)
C21 C20 C19 119.3(4)
C22 C21 C20 120.8(5)
C23 C22 C21 120.4(4)
C22 C23 C24 120.0(4)
C19 C24 C23 120.0(4)
C30 C25 C26 119.2(3)
C30 C25 P3 121.8(3)
C26 C25 P3 119.0(3)
C27 C26 C25 120.0(4)
C28 C27 C26 120.3(4)
C27 C28 C29 120.3(4)
C28 C29 C30 119.5(4)
C25 C30 C29 120.6(4)
C32 C31 C36 119.0(3)
C32 C31 P3 121.6(3)
C36 C31 P3 119.4(3)
C33 C32 C31 120.6(4)
C32 C33 C34 120.4(4)
C35 C34 C33 119.6(4)
C34 C35 C36 120.1(4)
C31 C36 C35 120.2(3)
C38 C37 C42 118.8(4)
C38 C37 P4 119.3(3)
C42 C37 P4 121.9(3)
C39 C38 C37 120.8(4)
C38 C39 C40 119.8(4)
C41 C40 C39 119.5(4)
C40 C41 C42 120.9(4)
C41 C42 C37 120.2(4)
C44 C43 C48 119.0(4)
C44 C43 P4 120.0(3)
C48 C43 P4 121.0(3)
C45 C44 C43 120.7(4)
C46 C45 C44 119.8(4)
C45 C46 C47 120.9(4)
C46 C47 C48 119.4(5)
C47 C48 C43 120.2(4)
C50 C49 N1 115.8(3)
N1 C51 C52 115.9(3)
C54 C53 N1 115.1(3)
N1 C55 C56 115.7(3)
O1 C57 C58 106.5(4)
C59 C58 C57 103.6(5)
C58 C59 C60 106.0(5)
O1 C60 C59 108.4(4)

loop_
_geom_bond_atom_site_label_1
_geom_bond_atom_site_label_2
_geom_bond_distance
Pu1 Se4 2.9815(4)
Pu1 Se8 2.9990(4)
Pu1 Se5 3.0138(4)
Pu1 Se1 3.0288(4)
Pu1 Se6 3.0945(4)
Pu1 Se7 3.1050(4)
Pu1 Se3 3.1058(4)
Pu1 Se2 3.1160(5)
Se1 P1 2.1661(10)
Se2 P1 2.1597(10)
Se3 P2 2.1587(10)
Se4 P2 2.1579(10)
Se5 P3 2.1507(10)
Se6 P3 2.1590(10)
Se7 P4 2.1547(10)
Se8 P4 2.1504(11)
P1 C7 1.819(4)
P1 C1 1.820(4)
P2 C19 1.811(4)
P2 C13 1.817(4)
P3 C25 1.822(4)
P3 C31 1.820(4)
P4 C43 1.820(4)
P4 C37 1.832(4)
N1 C55 1.525(5)
N1 C51 1.510(5)
N1 C49 1.516(5)
N1 C53 1.520(4)
O1 C60 1.399(6)
O1 C57 1.407(6)
C1 C6 1.378(5)
C1 C2 1.392(5)
C2 C3 1.389(5)
C3 C4 1.392(6)
C4 C5 1.371(6)
C5 C6 1.394(5)
C7 C12 1.377(6)
C7 C8 1.396(5)
C8 C9 1.393(6)
C9 C10 1.377(6)
C10 C11 1.365(7)
C11 C12 1.376(6)
C13 C14 1.384(6)
C13 C18 1.384(5)
C14 C15 1.387(6)
C15 C16 1.379(7)
C16 C17 1.370(7)
C17 C18 1.382(6)
C19 C24 1.384(5)
C19 C20 1.395(6)
C20 C21 1.395(5)
C21 C22 1.364(7)
C22 C23 1.375(7)
C23 C24 1.399(6)
C25 C30 1.383(5)
C25 C26 1.407(5)
C26 C27 1.376(5)
C27 C28 1.383(6)
C28 C29 1.385(7)
C29 C30 1.392(5)
C31 C32 1.386(5)
C31 C36 1.393(5)
C32 C33 1.380(5)
C33 C34 1.389(5)
C34 C35 1.376(5)
C35 C36 1.397(5)
C37 C38 1.387(5)
C37 C42 1.390(5)
C38 C39 1.390(6)
C39 C40 1.392(6)
C40 C41 1.369(6)
C41 C42 1.389(5)
C43 C44 1.399(6)
C43 C48 1.394(6)
C44 C45 1.373(5)
C45 C46 1.380(7)
C46 C47 1.383(7)
C47 C48 1.396(5)
C49 C50 1.512(6)
C51 C52 1.513(6)
C53 C54 1.514(6)
C55 C56 1.523(6)
C57 C58 1.519(8)
C58 C59 1.443(7)
C59 C60 1.482(8)
